data_7112551
loop_
_publ_author_name
'Chmielewski, Piotr J.'
'Macio\/lek, Justyna'

_publ_section_title
;
 Diastereoselective methylation of bis(N-confused porphyrinatonickel(II)):
 access to configurationally stable chiral bis(porphyrinoid) and
 non-symmetric dimers.
;
_journal_issue 3
_journal_name_full 'Chemical communications (Cambridge, England)'
_journal_page_first 428
_journal_page_last 430
_journal_paper_doi 10.1039/c1cc14536c
_journal_volume 48
_journal_year 2012
_chemical_absolute_configuration S
_chemical_formula_moiety 'C98 H74 N8 Ni2'
_chemical_formula_sum 'C98 H74 N8 Ni2'
_chemical_formula_weight 1481.07
_chemical_name_systematic
;
?
;
_space_group_IT_number 92
_symmetry_cell_setting tetragonal
_symmetry_space_group_name_Hall 'P 4abw 2nw'
_symmetry_space_group_name_H-M 'P 41 21 2'
_atom_sites_solution_hydrogens geom
_atom_sites_solution_primary direct
_atom_sites_solution_secondary difmap
_audit_creation_method SHELXL-97
_cell_angle_alpha 90.00
_cell_angle_beta 90.00
_cell_angle_gamma 90.00
_cell_formula_units_Z 4
_cell_length_a 14.485(1)
_cell_length_b 14.485(1)
_cell_length_c 35.711(7)
_cell_measurement_reflns_used 16418
_cell_measurement_temperature 100(2)
_cell_measurement_theta_max 38.5679
_cell_measurement_theta_min 4.7589
_cell_volume 7492.7(16)
_computing_cell_refinement
;
CrysAlis RED, Oxford Diffraction Ltd.,
Version 1.171.33.48 (release 15-09-2009 CrysAlis171 .NET)
(compiled Sep 15 2009,11:49:04)
;
_computing_data_collection
;
CrysAlis CCD, Oxford Diffraction Ltd.,
Version 1.171.33.48 (release 15-09-2009 CrysAlis171 .NET)
(compiled Sep 15 2009,11:49:04)
;
_computing_data_reduction
;
CrysAlis RED, Oxford Diffraction Ltd.,
Version 1.171.33.48 (release 15-09-2009 CrysAlis171 .NET)
(compiled Sep 15 2009,11:49:04)
;
_computing_structure_refinement 'SHELXL-97 (Sheldrick, 1997)'
_computing_structure_solution 'SHELXS-97 (Sheldrick, 1990)'
_diffrn_ambient_temperature 100(2)
_diffrn_measured_fraction_theta_full 0.990
_diffrn_measured_fraction_theta_max 0.990
_diffrn_measurement_device_type 'Xcalibur with Onyx CCD'
_diffrn_measurement_method '\w and \p scans'
_diffrn_radiation_monochromator graphite
_diffrn_radiation_source 'fine-focus sealed tube'
_diffrn_radiation_type MoK\a
_diffrn_radiation_wavelength 0.71073
_diffrn_reflns_av_R_equivalents 0.0698
_diffrn_reflns_av_sigmaI/netI 0.0718
_diffrn_reflns_limit_h_max 18
_diffrn_reflns_limit_h_min -18
_diffrn_reflns_limit_k_max 18
_diffrn_reflns_limit_k_min -18
_diffrn_reflns_limit_l_max 39
_diffrn_reflns_limit_l_min -45
_diffrn_reflns_number 64868
_diffrn_reflns_theta_full 26.99
_diffrn_reflns_theta_max 26.99
_diffrn_reflns_theta_min 4.77
_exptl_absorpt_coefficient_mu 0.559
_exptl_absorpt_correction_type none
_exptl_crystal_colour 'dark red'
_exptl_crystal_density_diffrn 1.313
_exptl_crystal_density_method 'not measured'
_exptl_crystal_description block
_exptl_crystal_F_000 3096
_exptl_crystal_size_max 0.5
_exptl_crystal_size_mid 0.25
_exptl_crystal_size_min 0.15
_refine_diff_density_max 0.785
_refine_diff_density_min -0.268
_refine_diff_density_rms 0.047
_refine_ls_abs_structure_details 'Flack H D (1983), Acta Cryst. A39, 876-881; 3476 Friedel pairs'
_refine_ls_abs_structure_Flack -0.016(12)
_refine_ls_extinction_method none
_refine_ls_goodness_of_fit_ref 0.892
_refine_ls_hydrogen_treatment constr
_refine_ls_matrix_type full
_refine_ls_number_parameters 491
_refine_ls_number_reflns 8141
_refine_ls_number_restraints 0
_refine_ls_restrained_S_all 0.892
_refine_ls_R_factor_all 0.0625
_refine_ls_R_factor_gt 0.0407
_refine_ls_shift/su_max 0.004
_refine_ls_shift/su_mean 0.000
_refine_ls_structure_factor_coef Fsqd
_refine_ls_weighting_details 'calc w=1/[\s^2^(Fo^2^)+(0.0518P)^2^+0.0000P] where P=(Fo^2^+2Fc^2^)/3'
_refine_ls_weighting_scheme calc
_refine_ls_wR_factor_gt 0.0874
_refine_ls_wR_factor_ref 0.0910
_reflns_number_gt 5762
_reflns_number_total 8141
_reflns_threshold_expression >2sigma(I)
_cod_data_source_file c1cc14536c.txt
_cod_data_source_block chni22
_cod_original_cell_volume 7492.7(17)
_cod_original_sg_symbol_H-M P4(1)2(1)2
_cod_database_code 7112551

loop_
_symmetry_equiv_pos_as_xyz
'x, y, z'
'-x, -y, z+1/2'
'-y+1/2, x+1/2, z+1/4'
'y+1/2, -x+1/2, z+3/4'
'-x+1/2, y+1/2, -z+1/4'
'x+1/2, -y+1/2, -z+3/4'
'y, x, -z'
'-y, -x, -z+1/2'

loop_
_atom_site_label
_atom_site_type_symbol
_atom_site_fract_x
_atom_site_fract_y
_atom_site_fract_z
_atom_site_U_iso_or_equiv
_atom_site_adp_type
_atom_site_occupancy
_atom_site_symmetry_multiplicity
_atom_site_calc_flag
_atom_site_refinement_flags
Ni1 Ni 0.57135(2) 0.69898(2) 0.113050(9) 0.02951(10) Uani 1 1 d .
C21 C 0.68075(18) 0.73490(18) 0.08198(7) 0.0264(6) Uani 1 1 d .
N22 N 0.58967(14) 0.57108(14) 0.09728(6) 0.0289(5) Uani 1 1 d .
N24 N 0.56020(15) 0.82765(14) 0.12898(5) 0.0296(5) Uani 1 1 d .
N23 N 0.47371(16) 0.66019(15) 0.14786(6) 0.0375(6) Uani 1 1 d .
C1 C 0.69076(18) 0.82972(17) 0.06780(6) 0.0261(6) Uani 1 1 d .
N2 N 0.72134(14) 0.83349(15) 0.03167(5) 0.0275(5) Uani 1 1 d .
C3 C 0.72639(17) 0.74601(18) 0.01986(7) 0.0250(6) Uani 1 1 d .
C4 C 0.70298(18) 0.68155(17) 0.04783(7) 0.0275(6) Uani 1 1 d .
C5 C 0.70068(19) 0.58611(18) 0.04528(7) 0.0310(6) Uani 1 1 d .
C6 C 0.6541(2) 0.53525(19) 0.07240(7) 0.0307(6) Uani 1 1 d .
C7 C 0.65900(19) 0.43720(19) 0.07537(7) 0.0335(6) Uani 1 1 d .
H7A H 0.6977 0.3984 0.0618 0.040 Uiso 1 1 calc R
C8 C 0.5974(2) 0.41150(19) 0.10139(7) 0.0353(7) Uani 1 1 d .
H8A H 0.5861 0.3516 0.1096 0.042 Uiso 1 1 calc R
C9 C 0.55188(19) 0.49426(19) 0.11422(8) 0.0347(7) Uani 1 1 d .
C10 C 0.4794(2) 0.4937(2) 0.13924(9) 0.0449(8) Uani 1 1 d .
C11 C 0.4400(2) 0.5728(2) 0.15320(9) 0.0476(7) Uani 1 1 d .
C12 C 0.3617(2) 0.5752(2) 0.17816(11) 0.0666(11) Uani 1 1 d .
H12A H 0.3258 0.5252 0.1855 0.080 Uiso 1 1 calc R
C13 C 0.3504(2) 0.6638(2) 0.18874(11) 0.0647(11) Uani 1 1 d .
H13A H 0.3058 0.6867 0.2050 0.078 Uiso 1 1 calc R
C14 C 0.4209(2) 0.71591(19) 0.16995(8) 0.0443(7) Uani 1 1 d .
C15 C 0.4370(2) 0.8096(2) 0.17560(8) 0.0463(8) Uani 1 1 d .
C16 C 0.5036(2) 0.8595(2) 0.15730(8) 0.0378(7) Uani 1 1 d .
C17 C 0.5232(2) 0.9548(2) 0.16483(8) 0.0428(8) Uani 1 1 d .
H17A H 0.4954 0.9908 0.1832 0.051 Uiso 1 1 calc R
C18 C 0.5876(2) 0.98250(18) 0.14103(8) 0.0378(7) Uani 1 1 d .
H18A H 0.6128 1.0414 0.1395 0.045 Uiso 1 1 calc R
C19 C 0.61136(18) 0.90465(18) 0.11799(7) 0.0300(6) Uani 1 1 d .
C20 C 0.66908(17) 0.90989(17) 0.08669(7) 0.0272(6) Uani 1 1 d .
C31 C 0.75295(18) 0.71596(18) 0.11348(7) 0.0312(6) Uani 1 1 d .
H31A H 0.8138 0.7293 0.1043 0.047 Uiso 1 1 calc R
H31B H 0.7497 0.6523 0.1209 0.047 Uiso 1 1 calc R
H31C H 0.7398 0.7546 0.1347 0.047 Uiso 1 1 calc R
C51 C 0.7470(2) 0.53517(19) 0.01395(7) 0.0395(7) Uani 1 1 d .
C52 C 0.8424(3) 0.5364(2) 0.01047(9) 0.0498(9) Uani 1 1 d .
H52A H 0.8777 0.5711 0.0270 0.060 Uiso 1 1 calc R
C53 C 0.8855(3) 0.4858(3) -0.01768(10) 0.0656(12) Uani 1 1 d .
H53A H 0.9495 0.4872 -0.0197 0.079 Uiso 1 1 calc R
C54 C 0.8350(4) 0.4335(3) -0.04270(10) 0.0744(14) Uani 1 1 d .
C55 C 0.7400(4) 0.4352(2) -0.03964(9) 0.0711(13) Uani 1 1 d .
H55A H 0.7046 0.4027 -0.0569 0.085 Uiso 1 1 calc R
C56 C 0.6963(3) 0.4842(2) -0.01145(8) 0.0527(9) Uani 1 1 d .
H56A H 0.6323 0.4828 -0.0096 0.063 Uiso 1 1 calc R
C57 C 0.8834(5) 0.3778(3) -0.07275(10) 0.122(2) Uani 1 1 d .
H57A H 0.9345 0.4125 -0.0824 0.184 Uiso 1 1 calc R
H57B H 0.8408 0.3646 -0.0926 0.184 Uiso 1 1 calc R
H57C H 0.9055 0.3210 -0.0622 0.184 Uiso 1 1 calc R
C101 C 0.4431(3) 0.4013(2) 0.15239(12) 0.0652(11) Uani 1 1 d .
C102 C 0.4663(4) 0.3668(3) 0.18713(13) 0.0912(17) Uani 1 1 d .
H10A H 0.5041 0.4012 0.2029 0.109 Uiso 1 1 calc R
C103 C 0.4341(4) 0.2815(3) 0.19890(16) 0.113(2) Uani 1 1 d .
H10B H 0.4526 0.2584 0.2220 0.136 Uiso 1 1 calc R
C104 C 0.3770(5) 0.2319(3) 0.1776(2) 0.116(2) Uani 1 1 d .
C105 C 0.3531(4) 0.2644(4) 0.1420(3) 0.132(2) Uani 1 1 d .
H10C H 0.3146 0.2295 0.1268 0.158 Uiso 1 1 calc R
C106 C 0.3883(3) 0.3517(3) 0.12908(17) 0.1001(17) Uani 1 1 d .
H10D H 0.3737 0.3736 0.1053 0.120 Uiso 1 1 calc R
C107 C 0.3389(4) 0.1377(3) 0.1907(2) 0.176(3) Uani 1 1 d .
H10E H 0.3861 0.1049 0.2041 0.264 Uiso 1 1 calc R
H10F H 0.3200 0.1022 0.1694 0.264 Uiso 1 1 calc R
H10G H 0.2868 0.1475 0.2069 0.264 Uiso 1 1 calc R
C151 C 0.3745(3) 0.8580(2) 0.20240(12) 0.0640(11) Uani 1 1 d .
C152 C 0.3896(4) 0.8529(3) 0.23969(13) 0.112(2) Uani 1 1 d .
H15A H 0.4408 0.8215 0.2489 0.134 Uiso 1 1 calc R
C153 C 0.3245(6) 0.8971(4) 0.26570(18) 0.131(3) Uani 1 1 d .
H15B H 0.3336 0.8948 0.2915 0.158 Uiso 1 1 calc R
C154 C 0.2494(5) 0.9422(4) 0.2505(2) 0.119(3) Uani 1 1 d .
C155 C 0.2344(4) 0.9453(3) 0.2131(2) 0.114(2) Uani 1 1 d .
H15C H 0.1826 0.9752 0.2037 0.137 Uiso 1 1 calc R
C156 C 0.2962(3) 0.9041(3) 0.18894(14) 0.0843(14) Uani 1 1 d .
H15D H 0.2857 0.9068 0.1633 0.101 Uiso 1 1 calc R
C157 C 0.1790(5) 0.9852(4) 0.2777(2) 0.217(5) Uani 1 1 d .
H15E H 0.1714 1.0495 0.2719 0.325 Uiso 1 1 calc R
H15F H 0.2009 0.9788 0.3029 0.325 Uiso 1 1 calc R
H15G H 0.1208 0.9542 0.2751 0.325 Uiso 1 1 calc R
C201 C 0.7042(2) 0.99890(17) 0.07232(7) 0.0295(6) Uani 1 1 d .
C202 C 0.6464(2) 1.0727(2) 0.06310(7) 0.0379(7) Uani 1 1 d .
H20A H 0.5833 1.0684 0.0674 0.045 Uiso 1 1 calc R
C203 C 0.6832(2) 1.1521(2) 0.04760(8) 0.0452(8) Uani 1 1 d .
H20B H 0.6437 1.2006 0.0417 0.054 Uiso 1 1 calc R
C204 C 0.7768(2) 1.1619(2) 0.04060(8) 0.0422(8) Uani 1 1 d .
C205 C 0.8339(2) 1.0884(2) 0.04992(7) 0.0395(7) Uani 1 1 d .
H20C H 0.8972 1.0932 0.0460 0.047 Uiso 1 1 calc R
C206 C 0.7981(2) 1.00855(19) 0.06493(7) 0.0337(6) Uani 1 1 d .
H20D H 0.8376 0.9597 0.0703 0.040 Uiso 1 1 calc R
C207 C 0.8170(3) 1.2490(2) 0.02427(9) 0.0589(10) Uani 1 1 d .
H20E H 0.7683 1.2860 0.0139 0.088 Uiso 1 1 calc R
H20F H 0.8603 1.2334 0.0049 0.088 Uiso 1 1 calc R
H20G H 0.8479 1.2832 0.0436 0.088 Uiso 1 1 calc R

loop_
_atom_site_aniso_label
_atom_site_aniso_U_11
_atom_site_aniso_U_22
_atom_site_aniso_U_33
_atom_site_aniso_U_23
_atom_site_aniso_U_13
_atom_site_aniso_U_12
Ni1 0.0292(2) 0.02358(18) 0.03569(18) 0.00006(16) 0.00447(16) -0.00273(15)
C21 0.0293(15) 0.0251(14) 0.0250(14) -0.0001(11) 0.0017(12) -0.0009(11)
N22 0.0312(12) 0.0227(11) 0.0329(11) 0.0002(10) 0.0009(10) -0.0032(10)
N24 0.0335(13) 0.0233(12) 0.0321(12) 0.0011(9) 0.0031(10) -0.0028(9)
N23 0.0348(14) 0.0259(13) 0.0518(15) 0.0034(11) 0.0128(12) -0.0012(10)
C1 0.0245(14) 0.0270(15) 0.0267(13) -0.0006(11) -0.0033(12) -0.0037(11)
N2 0.0278(13) 0.0307(13) 0.0240(11) -0.0003(10) -0.0006(9) -0.0036(9)
C3 0.0223(14) 0.0266(15) 0.0262(13) 0.0005(11) -0.0017(11) -0.0029(10)
C4 0.0252(14) 0.0296(15) 0.0277(14) -0.0014(11) -0.0032(12) -0.0004(12)
C5 0.0373(16) 0.0282(16) 0.0276(13) -0.0030(12) -0.0026(13) 0.0016(12)
C6 0.0362(17) 0.0279(16) 0.0282(14) -0.0010(12) -0.0063(13) -0.0018(12)
C7 0.0453(17) 0.0257(15) 0.0294(14) -0.0024(12) -0.0018(13) 0.0025(13)
C8 0.0430(17) 0.0243(15) 0.0384(16) 0.0015(12) -0.0071(14) -0.0039(12)
C9 0.0351(16) 0.0293(15) 0.0397(17) -0.0028(14) -0.0026(15) -0.0043(12)
C10 0.0422(19) 0.0291(16) 0.063(2) -0.0005(16) 0.0153(17) -0.0086(13)
C11 0.0369(17) 0.0312(17) 0.075(2) -0.0004(16) 0.0191(16) -0.0028(14)
C12 0.057(2) 0.0326(19) 0.110(3) 0.003(2) 0.044(2) -0.0032(17)
C13 0.055(2) 0.043(2) 0.096(3) 0.001(2) 0.040(2) -0.0006(17)
C14 0.047(2) 0.0294(17) 0.0560(18) 0.0017(14) 0.0138(16) -0.0032(14)
C15 0.050(2) 0.0376(18) 0.0518(18) -0.0015(15) 0.0211(16) 0.0010(16)
C16 0.0404(18) 0.0318(16) 0.0411(17) 0.0004(14) 0.0142(15) 0.0029(14)
C17 0.050(2) 0.0316(17) 0.0464(18) -0.0065(14) 0.0152(16) -0.0012(14)
C18 0.0514(19) 0.0244(14) 0.0376(15) -0.0027(13) 0.0086(15) -0.0065(13)
C19 0.0339(15) 0.0288(15) 0.0272(14) -0.0015(12) 0.0000(12) -0.0023(12)
C20 0.0291(14) 0.0242(15) 0.0283(14) -0.0004(11) -0.0007(11) -0.0011(11)
C31 0.0330(15) 0.0308(15) 0.0297(14) -0.0035(13) -0.0008(13) -0.0009(12)
C51 0.066(2) 0.0255(16) 0.0271(15) 0.0040(13) 0.0048(15) 0.0038(14)
C52 0.075(3) 0.0334(18) 0.0408(18) 0.0068(14) 0.0210(18) 0.0114(17)
C53 0.099(3) 0.042(2) 0.055(2) 0.0156(19) 0.046(2) 0.021(2)
C54 0.152(5) 0.037(2) 0.034(2) 0.0071(17) 0.029(2) 0.037(3)
C55 0.152(4) 0.0318(19) 0.0298(18) -0.0046(16) -0.009(2) 0.014(2)
C56 0.092(3) 0.0307(17) 0.0350(17) -0.0027(14) -0.0073(19) 0.0054(18)
C57 0.257(7) 0.061(3) 0.049(2) 0.001(2) 0.052(3) 0.071(4)
C101 0.062(2) 0.0297(18) 0.104(3) -0.006(2) 0.047(2) -0.0081(17)
C102 0.136(4) 0.046(2) 0.091(3) 0.007(2) 0.071(3) -0.018(2)
C103 0.164(6) 0.049(3) 0.127(4) 0.003(3) 0.103(4) -0.017(3)
C104 0.116(5) 0.038(3) 0.193(6) 0.003(4) 0.099(5) -0.006(3)
C105 0.090(4) 0.058(3) 0.248(8) -0.025(4) 0.046(5) -0.033(3)
C106 0.063(3) 0.052(3) 0.185(5) -0.003(3) 0.018(3) -0.030(2)
C107 0.165(6) 0.040(3) 0.323(9) 0.016(4) 0.163(6) -0.021(3)
C151 0.082(3) 0.0279(19) 0.082(3) -0.0042(18) 0.055(2) -0.0101(18)
C152 0.190(6) 0.056(3) 0.090(3) -0.013(2) 0.086(4) -0.008(3)
C153 0.210(8) 0.055(3) 0.129(5) -0.003(3) 0.105(5) -0.029(4)
C154 0.189(7) 0.048(3) 0.120(5) -0.020(3) 0.109(5) -0.038(4)
C155 0.092(4) 0.048(3) 0.203(6) -0.015(3) 0.083(4) -0.011(2)
C156 0.072(3) 0.043(2) 0.139(4) -0.012(2) 0.061(3) 0.000(2)
C157 0.235(8) 0.085(4) 0.330(10) -0.066(5) 0.244(8) -0.046(5)
C201 0.0392(16) 0.0248(14) 0.0246(13) -0.0024(11) 0.0035(12) -0.0038(13)
C202 0.0461(18) 0.0298(16) 0.0378(15) -0.0035(14) 0.0042(14) -0.0012(14)
C203 0.069(3) 0.0291(17) 0.0370(16) 0.0006(13) 0.0030(16) 0.0070(16)
C204 0.071(3) 0.0293(16) 0.0260(15) 0.0008(13) 0.0083(15) -0.0066(15)
C205 0.0483(19) 0.0339(18) 0.0363(16) -0.0065(13) 0.0072(14) -0.0152(14)
C206 0.0417(17) 0.0285(15) 0.0309(15) -0.0028(12) -0.0007(14) -0.0032(13)
C207 0.086(3) 0.040(2) 0.051(2) 0.0033(16) 0.021(2) -0.0125(19)

loop_
_atom_type_symbol
_atom_type_description
_atom_type_scat_dispersion_real
_atom_type_scat_dispersion_imag
_atom_type_scat_source
C C 0.0033 0.0016 'International Tables Vol C Tables 4.2.6.8 and 6.1.1.4'
H H 0.0000 0.0000 'International Tables Vol C Tables 4.2.6.8 and 6.1.1.4'
N N 0.0061 0.0033 'International Tables Vol C Tables 4.2.6.8 and 6.1.1.4'
Ni Ni 0.3393 1.1124 'International Tables Vol C Tables 4.2.6.8 and 6.1.1.4'

loop_
_geom_angle_atom_site_label_1
_geom_angle_atom_site_label_2
_geom_angle_atom_site_label_3
_geom_angle
_geom_angle_site_symmetry_3
N22 Ni1 N24 176.94(9) .
N22 Ni1 N23 90.51(9) .
N24 Ni1 N23 91.66(9) .
N22 Ni1 C21 88.81(9) .
N24 Ni1 C21 88.80(10) .
N23 Ni1 C21 173.73(10) .
C1 C21 C4 100.51(19) .
C1 C21 C31 110.3(2) .
C4 C21 C31 110.9(2) .
C1 C21 Ni1 120.74(18) .
C4 C21 Ni1 119.55(18) .
C31 C21 Ni1 94.89(15) .
C9 N22 C6 104.2(2) .
C9 N22 Ni1 125.74(18) .
C6 N22 Ni1 129.03(17) .
C16 N24 C19 104.7(2) .
C16 N24 Ni1 125.50(18) .
C19 N24 Ni1 129.50(18) .
C14 N23 C11 105.4(2) .
C14 N23 Ni1 126.92(19) .
C11 N23 Ni1 127.50(19) .
N2 C1 C20 120.2(2) .
N2 C1 C21 113.2(2) .
C20 C1 C21 126.5(2) .
C3 N2 C1 106.1(2) .
N2 C3 C4 113.0(2) .
N2 C3 C3 119.8(2) 7
C4 C3 C3 126.9(2) 7
C5 C4 C3 128.4(2) .
C5 C4 C21 124.7(2) .
C3 C4 C21 106.9(2) .
C4 C5 C6 119.6(2) .
C4 C5 C51 122.0(2) .
C6 C5 C51 118.4(2) .
N22 C6 C5 125.0(2) .
N22 C6 C7 111.0(2) .
C5 C6 C7 123.7(3) .
C8 C7 C6 107.2(3) .
C8 C7 H7A 126.4 .
C6 C7 H7A 126.4 .
C7 C8 C9 107.1(2) .
C7 C8 H8A 126.5 .
C9 C8 H8A 126.5 .
C10 C9 N22 126.2(3) .
C10 C9 C8 123.3(3) .
N22 C9 C8 110.5(2) .
C11 C10 C9 123.1(3) .
C11 C10 C101 118.8(3) .
C9 C10 C101 118.1(3) .
N23 C11 C10 124.9(3) .
N23 C11 C12 110.1(3) .
C10 C11 C12 124.8(3) .
C13 C12 C11 106.9(3) .
C13 C12 H12A 126.5 .
C11 C12 H12A 126.5 .
C12 C13 C14 106.5(3) .
C12 C13 H13A 126.8 .
C14 C13 H13A 126.8 .
N23 C14 C15 124.5(3) .
N23 C14 C13 111.0(3) .
C15 C14 C13 124.3(3) .
C16 C15 C14 124.2(3) .
C16 C15 C151 119.0(3) .
C14 C15 C151 116.7(3) .
C15 C16 N24 126.2(3) .
C15 C16 C17 123.8(3) .
N24 C16 C17 110.0(2) .
C18 C17 C16 108.1(3) .
C18 C17 H17A 125.9 .
C16 C17 H17A 125.9 .
C17 C18 C19 107.3(2) .
C17 C18 H18A 126.3 .
C19 C18 H18A 126.3 .
N24 C19 C20 125.9(2) .
N24 C19 C18 109.8(2) .
C20 C19 C18 123.9(2) .
C1 C20 C19 118.8(2) .
C1 C20 C201 119.1(2) .
C19 C20 C201 122.1(2) .
C21 C31 H31A 109.5 .
C21 C31 H31B 109.5 .
H31A C31 H31B 109.5 .
C21 C31 H31C 109.5 .
H31A C31 H31C 109.5 .
H31B C31 H31C 109.5 .
C56 C51 C52 118.5(3) .
C56 C51 C5 121.1(3) .
C52 C51 C5 120.4(3) .
C51 C52 C53 120.3(4) .
C51 C52 H52A 119.8 .
C53 C52 H52A 119.8 .
C54 C53 C52 121.2(4) .
C54 C53 H53A 119.4 .
C52 C53 H53A 119.4 .
C55 C54 C53 117.9(3) .
C55 C54 C57 121.8(5) .
C53 C54 C57 120.3(5) .
C54 C55 C56 121.5(4) .
C54 C55 H55A 119.3 .
C56 C55 H55A 119.3 .
C51 C56 C55 120.6(4) .
C51 C56 H56A 119.7 .
C55 C56 H56A 119.7 .
C54 C57 H57A 109.5 .
C54 C57 H57B 109.5 .
H57A C57 H57B 109.5 .
C54 C57 H57C 109.5 .
H57A C57 H57C 109.5 .
H57B C57 H57C 109.5 .
C106 C101 C102 120.2(4) .
C106 C101 C10 118.8(4) .
C102 C101 C10 121.0(4) .
C101 C102 C103 120.9(5) .
C101 C102 H10A 119.5 .
C103 C102 H10A 119.5 .
C104 C103 C102 121.0(6) .
C104 C103 H10B 119.5 .
C102 C103 H10B 119.5 .
C103 C104 C105 119.4(5) .
C103 C104 C107 121.6(7) .
C105 C104 C107 119.0(7) .
C104 C105 C106 120.0(6) .
C104 C105 H10C 120.0 .
C106 C105 H10C 120.0 .
C101 C106 C105 118.3(6) .
C101 C106 H10D 120.8 .
C105 C106 H10D 120.8 .
C104 C107 H10E 109.5 .
C104 C107 H10F 109.5 .
H10E C107 H10F 109.5 .
C104 C107 H10G 109.5 .
H10E C107 H10G 109.5 .
H10F C107 H10G 109.5 .
C152 C151 C156 119.7(4) .
C152 C151 C15 120.5(4) .
C156 C151 C15 119.6(4) .
C151 C152 C153 119.6(6) .
C151 C152 H15A 120.2 .
C153 C152 H15A 120.2 .
C154 C153 C152 117.6(6) .
C154 C153 H15B 121.2 .
C152 C153 H15B 121.2 .
C155 C154 C153 122.0(6) .
C155 C154 C157 120.1(8) .
C153 C154 C157 117.8(7) .
C154 C155 C156 119.9(6) .
C154 C155 H15C 120.1 .
C156 C155 H15C 120.1 .
C155 C156 C151 121.1(5) .
C155 C156 H15D 119.4 .
C151 C156 H15D 119.4 .
C154 C157 H15E 109.5 .
C154 C157 H15F 109.5 .
H15E C157 H15F 109.5 .
C154 C157 H15G 109.5 .
H15E C157 H15G 109.5 .
H15F C157 H15G 109.5 .
C206 C201 C202 117.6(3) .
C206 C201 C20 119.3(2) .
C202 C201 C20 122.9(3) .
C203 C202 C201 120.0(3) .
C203 C202 H20A 120.0 .
C201 C202 H20A 120.0 .
C202 C203 C204 122.3(3) .
C202 C203 H20B 118.9 .
C204 C203 H20B 118.9 .
C203 C204 C205 117.5(3) .
C203 C204 C207 122.3(3) .
C205 C204 C207 120.3(3) .
C206 C205 C204 120.8(3) .
C206 C205 H20C 119.6 .
C204 C205 H20C 119.6 .
C205 C206 C201 121.8(3) .
C205 C206 H20D 119.1 .
C201 C206 H20D 119.1 .
C204 C207 H20E 109.5 .
C204 C207 H20F 109.5 .
H20E C207 H20F 109.5 .
C204 C207 H20G 109.5 .
H20E C207 H20G 109.5 .
H20F C207 H20G 109.5 .

loop_
_geom_bond_atom_site_label_1
_geom_bond_atom_site_label_2
_geom_bond_distance
_geom_bond_site_symmetry_2
Ni1 N22 1.955(2) .
Ni1 N24 1.955(2) .
Ni1 N23 1.965(2) .
Ni1 C21 2.003(3) .
C21 C1 1.471(4) .
C21 C4 1.479(3) .
C21 C31 1.560(3) .
N22 C9 1.380(3) .
N22 C6 1.389(3) .
N24 C16 1.381(3) .
N24 C19 1.396(3) .
N23 C14 1.364(3) .
N23 C11 1.370(4) .
C1 N2 1.365(3) .
C1 C20 1.379(3) .
N2 C3 1.337(3) .
C3 C4 1.409(3) .
C3 C3 1.475(5) 7
C4 C5 1.386(3) .
C5 C6 1.391(4) .
C5 C51 1.499(4) .
C6 C7 1.426(4) .
C7 C8 1.341(4) .
C7 H7A 0.9300 .
C8 C9 1.443(4) .
C8 H8A 0.9300 .
C9 C10 1.379(4) .
C10 C11 1.373(4) .
C10 C101 1.514(4) .
C11 C12 1.444(4) .
C12 C13 1.347(5) .
C12 H12A 0.9300 .
C13 C14 1.436(4) .
C13 H13A 0.9300 .
C14 C15 1.392(4) .
C15 C16 1.371(4) .
C15 C151 1.492(4) .
C16 C17 1.434(4) .
C17 C18 1.325(4) .
C17 H17A 0.9300 .
C18 C19 1.438(4) .
C18 H18A 0.9300 .
C19 C20 1.398(3) .
C20 C201 1.478(3) .
C31 H31A 0.9600 .
C31 H31B 0.9600 .
C31 H31C 0.9600 .
C51 C56 1.380(4) .
C51 C52 1.388(5) .
C52 C53 1.392(4) .
C52 H52A 0.9300 .
C53 C54 1.381(6) .
C53 H53A 0.9300 .
C54 C55 1.380(6) .
C54 C57 1.515(5) .
C55 C56 1.385(5) .
C55 H55A 0.9300 .
C56 H56A 0.9300 .
C57 H57A 0.9600 .
C57 H57B 0.9600 .
C57 H57C 0.9600 .
C101 C106 1.356(6) .
C101 C102 1.379(6) .
C102 C103 1.386(5) .
C102 H10A 0.9300 .
C103 C104 1.333(8) .
C103 H10B 0.9300 .
C104 C105 1.397(9) .
C104 C107 1.545(6) .
C105 C106 1.440(7) .
C105 H10C 0.9300 .
C106 H10D 0.9300 .
C107 H10E 0.9600 .
C107 H10F 0.9600 .
C107 H10G 0.9600 .
C151 C152 1.351(6) .
C151 C156 1.401(6) .
C152 C153 1.471(7) .
C152 H15A 0.9300 .
C153 C154 1.378(9) .
C153 H15B 0.9300 .
C154 C155 1.356(8) .
C154 C157 1.539(7) .
C155 C156 1.378(6) .
C155 H15C 0.9300 .
C156 H15D 0.9300 .
C157 H15E 0.9600 .
C157 H15F 0.9600 .
C157 H15G 0.9600 .
C201 C206 1.392(4) .
C201 C202 1.397(4) .
C202 C203 1.383(4) .
C202 H20A 0.9300 .
C203 C204 1.385(4) .
C203 H20B 0.9300 .
C204 C205 1.389(4) .
C204 C207 1.508(4) .
C205 C206 1.376(4) .
C205 H20C 0.9300 .
C206 H20D 0.9300 .
C207 H20E 0.9600 .
C207 H20F 0.9600 .
C207 H20G 0.9600 .
